data_2208643
loop_
_publ_author_name
'Xin-Xiang Luo'
'Zi-Xing Shan'

_publ_section_title
;
 3-(2,6-Dichlorophenyl)-3-hydroxy-1-phenylpropan-1-one
;
_journal_coeditor_code JH6037
_journal_issue 4
_journal_name_full 'Acta Crystallographica Section E'
_journal_page_first o1197
_journal_page_last o1198
_journal_paper_doi 10.1107/S1600536806006520
_journal_volume 62
_journal_year 2006
_chemical_formula_iupac 'C15 H12 Cl2 O2'
_chemical_formula_moiety 'C15 H12 Cl2 O2'
_chemical_formula_sum 'C15 H12 Cl2 O2'
_chemical_formula_weight 295.15
_chemical_melting_point 4E2(4)
_chemical_name_systematic
;
3-(2,6-dichlorophenyl)-3-hydroxy-1-phenylpropan-1-one
;
_space_group_IT_number 14
_symmetry_cell_setting monoclinic
_symmetry_space_group_name_Hall '-P 2ybc'
_symmetry_space_group_name_H-M 'P 1 21/c 1'
_atom_sites_solution_hydrogens geom
_atom_sites_solution_primary direct
_atom_sites_solution_secondary difmap
_audit_creation_method SHELXL-97
_cell_angle_alpha 90.00
_cell_angle_beta 102.2300(10)
_cell_angle_gamma 90.00
_cell_formula_units_Z 8
_cell_length_a 16.2952(14)
_cell_length_b 11.5678(10)
_cell_length_c 14.6687(12)
_cell_measurement_reflns_used 5943
_cell_measurement_temperature 273(2)
_cell_measurement_theta_max 27.94
_cell_measurement_theta_min 2.26
_cell_volume 2702.3(4)
_computing_cell_refinement 'SAINT (Bruker, 1997)'
_computing_data_collection 'SMART (Bruker, 1997)'
_computing_data_reduction SAINT
_computing_molecular_graphics 'SHELXTL (Bruker, 1997)'
_computing_publication_material SHELXTL
_computing_structure_refinement 'SHELXL97 (Sheldrick, 1997)'
_computing_structure_solution 'SHELXS97 (Sheldrick, 1997)'
_diffrn_ambient_temperature 273(2)
_diffrn_measured_fraction_theta_full 0.995
_diffrn_measured_fraction_theta_max 0.995
_diffrn_measurement_device_type 'Bruker SMART CCD area-detector'
_diffrn_measurement_method '\f and \w'
_diffrn_radiation_monochromator graphite
_diffrn_radiation_source 'fine-focus sealed tube'
_diffrn_radiation_type MoK\a
_diffrn_radiation_wavelength 0.71073
_diffrn_reflns_av_R_equivalents 0.0191
_diffrn_reflns_av_sigmaI/netI 0.0228
_diffrn_reflns_limit_h_max 20
_diffrn_reflns_limit_h_min -21
_diffrn_reflns_limit_k_max 14
_diffrn_reflns_limit_k_min -15
_diffrn_reflns_limit_l_max 15
_diffrn_reflns_limit_l_min -19
_diffrn_reflns_number 16721
_diffrn_reflns_theta_full 27.50
_diffrn_reflns_theta_max 27.50
_diffrn_reflns_theta_min 2.18
_diffrn_standards_decay_% 0
_exptl_absorpt_coefficient_mu 0.474
_exptl_absorpt_correction_T_max 0.8555
_exptl_absorpt_correction_T_min 0.7839
_exptl_absorpt_correction_type none
_exptl_absorpt_process_details '(SADABS; Sheldrick, 1996)'
_exptl_crystal_colour light-green
_exptl_crystal_density_diffrn 1.451
_exptl_crystal_density_method 'not measured'
_exptl_crystal_description block
_exptl_crystal_F_000 1216
_exptl_crystal_size_max 0.54
_exptl_crystal_size_mid 0.44
_exptl_crystal_size_min 0.34
_refine_diff_density_max 0.461
_refine_diff_density_min -0.405
_refine_ls_extinction_coef 0.0100(10)
_refine_ls_extinction_expression Fc^*^=kFc[1+0.001xFc^2^\l^3^/sin(2\q)]^-1/4^
_refine_ls_extinction_method SHELXL97
_refine_ls_goodness_of_fit_ref 1.048
_refine_ls_hydrogen_treatment mixed
_refine_ls_matrix_type full
_refine_ls_number_parameters 437
_refine_ls_number_reflns 6171
_refine_ls_number_restraints 0
_refine_ls_restrained_S_all 1.048
_refine_ls_R_factor_all 0.0697
_refine_ls_R_factor_gt 0.0486
_refine_ls_shift/su_max 0.001
_refine_ls_shift/su_mean 0.000
_refine_ls_structure_factor_coef Fsqd
_refine_ls_weighting_details 'calc w=1/[\s^2^(Fo^2^)+(0.0651P)^2^+1.2710P] where P=(Fo^2^+2Fc^2^)/3'
_refine_ls_weighting_scheme calc
_refine_ls_wR_factor_gt 0.1233
_refine_ls_wR_factor_ref 0.1396
_reflns_number_gt 4449
_reflns_number_total 6171
_reflns_threshold_expression I>2\s(I)
_cod_data_source_file jh6037.cif
_cod_data_source_block I
_cod_depositor_comments
;
The following automatic conversions were performed:
'_symmetry_cell_setting' value 'Monoclinic' changed to 'monoclinic'
according to '/home/saulius/struct/CIF-dictionaries/cif_core.dic'
dictionary named 'cif_core.dic' version 2.4.1 from 2010-06-29.

Automatic conversion script
Id: cif_fix_enum 1527 2010-12-29 10:47:43Z saulius 

The following automatic conversions were performed:

'_symmetry_cell_setting' value 'Monoclinic' changed to 'monoclinic'
according to /home/saulius/struct/CIF-dictionaries/cif_core.dic
dictionary named 'cif_core.dic' version 2.4.1 from 2010-06-29.

Automatic conversion script
Id: cif_fix_values 1715 2011-07-08 13:25:40Z adriana 
;
_cod_original_sg_symbol_H-M 'P 21/c'
_cod_database_code 2208643

loop_
_symmetry_equiv_pos_as_xyz
'x, y, z'
'-x, y+1/2, -z+1/2'
'-x, -y, -z'
'x, -y-1/2, z-1/2'

loop_
_atom_site_type_symbol
_atom_site_label
_atom_site_fract_x
_atom_site_fract_y
_atom_site_fract_z
_atom_site_U_iso_or_equiv
_atom_site_adp_type
_atom_site_calc_flag
_atom_site_refinement_flags
_atom_site_occupancy
Cl Cl3 0.25441(4) 0.94861(6) 0.41165(5) 0.0611(2) Uani d . 1
Cl Cl4 0.21452(5) 0.78455(7) 0.05536(5) 0.0677(2) Uani d . 1
Cl Cl2 0.93200(5) 0.72977(8) 0.57212(5) 0.0727(2) Uani d . 1
Cl Cl1 0.88389(5) 0.50777(7) 0.88542(5) 0.0745(2) Uani d . 1
C C1 0.90905(14) 0.62182(19) 0.73055(15) 0.0433(5) Uani d . 1
C C2 0.95900(15) 0.6963(2) 0.69037(17) 0.0478(5) Uani d . 1
C C6 0.93872(15) 0.6005(2) 0.82568(16) 0.0495(6) Uani d . 1
C C5 1.01105(18) 0.6505(3) 0.8767(2) 0.0614(7) Uani d . 1
C C3 1.03130(16) 0.7467(2) 0.7406(2) 0.0583(7) Uani d . 1
C C4 1.05665(18) 0.7234(3) 0.8335(2) 0.0653(8) Uani d . 1
C C7 0.60033(13) 0.68364(19) 0.59255(15) 0.0420(5) Uani d . 1
C C8 0.60720(16) 0.8032(2) 0.59746(19) 0.0526(6) Uani d . 1
C C12 0.52106(16) 0.6345(3) 0.57056(18) 0.0556(6) Uani d . 1
C C10 0.45781(18) 0.8210(3) 0.5587(2) 0.0682(8) Uani d . 1
C C11 0.45038(17) 0.7027(3) 0.5534(2) 0.0666(8) Uani d . 1
C C9 0.5358(2) 0.8703(3) 0.5804(2) 0.0676(8) Uani d . 1
C C17 0.23189(13) 0.86710(17) 0.23234(15) 0.0389(4) Uani d . 1
C C16 0.20872(14) 0.94800(18) 0.29301(16) 0.0437(5) Uani d . 1
C C18 0.19059(13) 0.8782(2) 0.13941(16) 0.0447(5) Uani d . 1
C C19 0.12999(16) 0.9614(3) 0.1085(2) 0.0587(7) Uani d . 1
C C20 0.10881(18) 1.0370(3) 0.1715(2) 0.0655(8) Uani d . 1
C C21 0.14789(17) 1.0314(2) 0.2636(2) 0.0572(6) Uani d . 1
C C25 0.53958(14) 0.7414(2) 0.32460(15) 0.0440(5) Uani d . 1
C C24 0.57187(16) 0.8527(2) 0.32941(19) 0.0527(6) Uani d . 1
C C26 0.59525(17) 0.6493(3) 0.3477(2) 0.0596(7) Uani d . 1
C C23 0.65711(18) 0.8715(3) 0.3575(2) 0.0677(8) Uani d . 1
C C27 0.68029(18) 0.6690(3) 0.3761(2) 0.0723(9) Uani d . 1
C C22 0.71102(18) 0.7800(3) 0.3815(2) 0.0710(8) Uani d . 1
C C30 0.44832(14) 0.71587(19) 0.29520(16) 0.0438(5) Uani d . 1
C C29 0.38532(14) 0.8136(2) 0.28530(19) 0.0435(5) Uani d . 1
C C28 0.29524(14) 0.77119(18) 0.26312(17) 0.0424(5) Uani d . 1
C C14 0.75970(15) 0.6571(2) 0.65023(19) 0.0492(6) Uani d . 1
C C13 0.67505(14) 0.60741(19) 0.60843(16) 0.0450(5) Uani d . 1
C C15 0.82778(15) 0.5696(2) 0.67793(17) 0.0477(5) Uani d . 1
O O1 0.42389(11) 0.61682(15) 0.27974(15) 0.0662(5) Uani d . 1
O O3 0.66778(12) 0.50563(15) 0.58650(16) 0.0714(6) Uani d . 1
O O2 0.27356(13) 0.71289(17) 0.34007(16) 0.0643(5) Uani d . 1
O O4 0.84486(15) 0.5037(2) 0.60308(18) 0.0874(7) Uani d . 1
H H4 0.8020 0.4703 0.5767 0.131 Uiso calc R 1
H H8 0.6596(17) 0.840(2) 0.6078(18) 0.058(7) Uiso d . 1
H H18 0.3950(17) 0.856(3) 0.343(2) 0.063(8) Uiso d . 1
H H13 0.108(2) 0.962(3) 0.049(2) 0.073(9) Uiso d . 1
H H19 0.3955(16) 0.858(2) 0.2358(19) 0.059(8) Uiso d . 1
H H1 1.0246(19) 0.634(3) 0.936(2) 0.072(9) Uiso d . 1
H H6 0.774(2) 0.710(3) 0.602(2) 0.080(10) Uiso d . 1
H H3 1.0634(19) 0.792(3) 0.706(2) 0.072(9) Uiso d . 1
H H7 0.7571(18) 0.707(3) 0.705(2) 0.072(9) Uiso d . 1
H H15 0.1331(19) 1.079(3) 0.312(2) 0.072(9) Uiso d . 1
H H2 1.104(2) 0.753(3) 0.866(2) 0.072(9) Uiso d . 1
H H24 0.5726(19) 0.574(3) 0.346(2) 0.072(9) Uiso d . 1
H H14 0.064(2) 1.087(3) 0.149(2) 0.081(10) Uiso d . 1
H H17 0.2899(15) 0.715(2) 0.2125(18) 0.049(7) Uiso d . 1
H H20 0.5366(16) 0.910(2) 0.3139(17) 0.049(7) Uiso d . 1
H H23 0.716(2) 0.610(3) 0.390(2) 0.087(10) Uiso d . 1
H H22 0.773(2) 0.792(3) 0.397(2) 0.084(10) Uiso d . 1
H H11 0.399(2) 0.674(3) 0.539(2) 0.068(9) Uiso d . 1
H H10 0.409(2) 0.863(3) 0.547(2) 0.077(9) Uiso d . 1
H H5 0.8178(18) 0.492(3) 0.717(2) 0.074(9) Uiso d . 1
H H12 0.5172(19) 0.549(3) 0.568(2) 0.072(9) Uiso d . 1
H H9 0.543(2) 0.949(3) 0.583(2) 0.088(11) Uiso d . 1
H H21 0.6781(19) 0.948(3) 0.361(2) 0.073(9) Uiso d . 1
H H16 0.308(2) 0.667(4) 0.350(3) 0.105(14) Uiso d . 1

loop_
_atom_site_aniso_label
_atom_site_aniso_U_11
_atom_site_aniso_U_22
_atom_site_aniso_U_33
_atom_site_aniso_U_12
_atom_site_aniso_U_13
_atom_site_aniso_U_23
Cl3 0.0694(4) 0.0571(4) 0.0550(4) -0.0039(3) 0.0089(3) -0.0089(3)
Cl4 0.0680(4) 0.0818(5) 0.0509(4) 0.0107(4) 0.0068(3) -0.0097(3)
Cl2 0.0712(5) 0.0918(6) 0.0569(4) -0.0006(4) 0.0173(3) 0.0207(4)
Cl1 0.0817(5) 0.0834(5) 0.0625(4) 0.0180(4) 0.0244(4) 0.0260(4)
C1 0.0425(11) 0.0414(11) 0.0450(12) 0.0111(9) 0.0070(9) -0.0014(9)
C2 0.0463(12) 0.0475(13) 0.0496(13) 0.0094(10) 0.0106(10) 0.0019(10)
C6 0.0508(13) 0.0517(13) 0.0459(13) 0.0189(11) 0.0102(10) 0.0018(10)
C5 0.0564(16) 0.0742(19) 0.0476(15) 0.0241(14) -0.0023(12) -0.0064(13)
C3 0.0445(13) 0.0523(14) 0.0780(19) 0.0050(11) 0.0125(13) -0.0034(13)
C4 0.0461(15) 0.0671(18) 0.075(2) 0.0103(13) -0.0048(14) -0.0176(15)
C7 0.0409(11) 0.0430(12) 0.0405(11) -0.0027(9) 0.0053(9) 0.0021(9)
C8 0.0469(13) 0.0427(13) 0.0661(16) -0.0011(10) 0.0069(11) -0.0014(11)
C12 0.0484(14) 0.0598(16) 0.0563(15) -0.0109(12) 0.0055(11) -0.0012(12)
C10 0.0503(15) 0.091(2) 0.0591(17) 0.0223(15) 0.0021(12) -0.0047(15)
C11 0.0405(14) 0.096(2) 0.0604(17) -0.0057(14) 0.0043(12) -0.0071(15)
C9 0.0667(18) 0.0530(17) 0.078(2) 0.0167(14) 0.0041(15) -0.0046(14)
C17 0.0349(10) 0.0308(10) 0.0493(12) -0.0024(8) 0.0050(9) 0.0022(8)
C16 0.0442(11) 0.0342(11) 0.0518(13) -0.0020(9) 0.0084(10) 0.0018(9)
C18 0.0378(11) 0.0473(12) 0.0488(12) -0.0010(9) 0.0084(9) 0.0053(10)
C19 0.0464(14) 0.0690(17) 0.0579(16) 0.0096(12) 0.0049(12) 0.0205(14)
C20 0.0561(15) 0.0552(16) 0.086(2) 0.0211(13) 0.0161(14) 0.0209(15)
C21 0.0595(15) 0.0392(13) 0.0756(18) 0.0104(11) 0.0205(14) 0.0030(12)
C25 0.0444(12) 0.0479(13) 0.0418(12) 0.0086(9) 0.0138(9) 0.0051(9)
C24 0.0447(13) 0.0525(14) 0.0611(15) 0.0055(11) 0.0116(11) 0.0016(12)
C26 0.0550(15) 0.0568(16) 0.0697(17) 0.0148(12) 0.0190(13) 0.0151(13)
C23 0.0519(15) 0.075(2) 0.075(2) -0.0073(14) 0.0122(14) -0.0014(16)
C27 0.0507(16) 0.090(2) 0.079(2) 0.0281(16) 0.0183(14) 0.0283(17)
C22 0.0421(14) 0.101(3) 0.0696(19) 0.0051(15) 0.0111(13) 0.0157(17)
C30 0.0466(12) 0.0378(11) 0.0480(12) 0.0050(9) 0.0125(10) 0.0024(9)
C29 0.0400(11) 0.0364(11) 0.0537(14) 0.0019(9) 0.0091(10) 0.0015(10)
C28 0.0412(11) 0.0325(11) 0.0513(13) 0.0025(8) 0.0048(9) 0.0008(9)
C14 0.0433(12) 0.0468(13) 0.0560(14) 0.0027(10) 0.0068(11) -0.0069(11)
C13 0.0489(12) 0.0370(11) 0.0470(12) -0.0028(9) 0.0058(10) 0.0056(9)
C15 0.0476(12) 0.0436(12) 0.0495(13) 0.0033(10) 0.0049(10) -0.0007(10)
O1 0.0571(11) 0.0374(9) 0.1043(16) 0.0047(8) 0.0174(10) -0.0032(9)
O3 0.0656(12) 0.0328(9) 0.1045(16) -0.0008(8) -0.0074(11) 0.0023(9)
O2 0.0589(11) 0.0468(10) 0.0916(15) 0.0102(9) 0.0256(10) 0.0279(10)
O4 0.0803(15) 0.0850(16) 0.0959(17) 0.0070(12) 0.0159(13) -0.0357(13)

loop_
_atom_type_symbol
_atom_type_description
_atom_type_scat_dispersion_real
_atom_type_scat_dispersion_imag
_atom_type_scat_source
C C 0.0033 0.0016 'International Tables Vol C Tables 4.2.6.8 and 6.1.1.4'
H H 0.0000 0.0000 'International Tables Vol C Tables 4.2.6.8 and 6.1.1.4'
O O 0.0106 0.0060 'International Tables Vol C Tables 4.2.6.8 and 6.1.1.4'
Cl Cl 0.1484 0.1585 'International Tables Vol C Tables 4.2.6.8 and 6.1.1.4'

loop_
_geom_angle_atom_site_label_1
_geom_angle_atom_site_label_2
_geom_angle_atom_site_label_3
_geom_angle
_geom_angle_publ_flag
C2 C1 C6 114.8(2) ?
C2 C1 C15 123.8(2) ?
C6 C1 C15 121.3(2) yes
C3 C2 C1 122.9(2) ?
C3 C2 Cl2 116.4(2) yes
C1 C2 Cl2 120.68(19) yes
C5 C6 C1 122.8(3) ?
C5 C6 Cl1 117.0(2) ?
C1 C6 Cl1 120.22(19) yes
C4 C5 C6 119.6(3) ?
C4 C5 H1 123(2) ?
C6 C5 H1 117(2) ?
C4 C3 C2 119.6(3) ?
C4 C3 H3 123.7(19) ?
C2 C3 H3 116.5(19) ?
C5 C4 C3 120.4(3) ?
C5 C4 H2 120(2) ?
C3 C4 H2 120(2) ?
C12 C7 C8 118.8(2) ?
C12 C7 C13 119.1(2) ?
C8 C7 C13 122.0(2) ?
C9 C8 C7 119.8(3) ?
C9 C8 H8 118.9(17) ?
C7 C8 H8 121.2(17) ?
C11 C12 C7 120.7(3) ?
C11 C12 H12 121.5(18) ?
C7 C12 H12 117.8(18) ?
C9 C10 C11 119.7(3) ?
C9 C10 H10 123(2) ?
C11 C10 H10 117(2) ?
C10 C11 C12 120.1(3) ?
C10 C11 H11 117(2) ?
C12 C11 H11 123(2) ?
C10 C9 C8 121.0(3) ?
C10 C9 H9 122(2) ?
C8 C9 H9 117(2) ?
C18 C17 C16 115.0(2) ?
C18 C17 C28 121.1(2) ?
C16 C17 C28 124.0(2) ?
C21 C16 C17 122.7(2) ?
C21 C16 Cl3 115.78(19) ?
C17 C16 Cl3 121.53(17) ?
C19 C18 C17 123.2(2) ?
C19 C18 Cl4 116.8(2) ?
C17 C18 Cl4 120.01(17) ?
C20 C19 C18 119.2(3) ?
C20 C19 H13 124(2) ?
C18 C19 H13 117(2) ?
C21 C20 C19 120.3(3) ?
C21 C20 H14 123(2) ?
C19 C20 H14 117(2) ?
C20 C21 C16 119.6(3) ?
C20 C21 H15 124.3(18) ?
C16 C21 H15 115.9(18) ?
C24 C25 C26 118.5(2) ?
C24 C25 C30 123.0(2) ?
C26 C25 C30 118.6(2) ?
C23 C24 C25 120.6(3) ?
C23 C24 H20 121.2(17) ?
C25 C24 H20 118.2(17) ?
C27 C26 C25 120.5(3) ?
C27 C26 H24 121.5(19) ?
C25 C26 H24 117.9(19) ?
C22 C23 C24 120.2(3) ?
C22 C23 H21 120.1(19) ?
C24 C23 H21 119.7(19) ?
C22 C27 C26 120.2(3) ?
C22 C27 H23 119(2) ?
C26 C27 H23 121(2) ?
C23 C22 C27 120.0(3) ?
C23 C22 H22 121(2) ?
C27 C22 H22 119(2) ?
O1 C30 C25 120.5(2) ?
O1 C30 C29 119.8(2) ?
C25 C30 C29 119.71(19) ?
C30 C29 C28 112.64(19) ?
C30 C29 H18 108.3(17) ?
C28 C29 H18 108.9(16) ?
C30 C29 H19 104.9(17) ?
C28 C29 H19 109.6(16) ?
H18 C29 H19 113(2) ?
O2 C28 C29 112.0(2) ?
O2 C28 C17 108.37(18) ?
C29 C28 C17 113.19(18) ?
O2 C28 H17 107.0(15) ?
C29 C28 H17 107.7(15) ?
C17 C28 H17 108.2(15) ?
C15 C14 C13 114.7(2) yes
C15 C14 H6 109.9(19) ?
C13 C14 H6 105.9(19) ?
C15 C14 H7 109.2(17) ?
C13 C14 H7 111.0(17) ?
H6 C14 H7 106(3) ?
O3 C13 C7 120.2(2) yes
O3 C13 C14 120.5(2) yes
C7 C13 C14 119.4(2) yes
O4 C15 C14 114.3(2) yes
O4 C15 C1 108.5(2) yes
C14 C15 C1 112.9(2) ?
O4 C15 H5 92.2(16) ?
C14 C15 H5 121.0(16) ?
C1 C15 H5 105.7(16) ?
C28 O2 H16 101(3) ?
C15 O4 H4 109.5 ?

loop_
_geom_bond_atom_site_label_1
_geom_bond_atom_site_label_2
_geom_bond_distance
_geom_bond_publ_flag
Cl3 C16 1.742(2) ?
Cl4 C18 1.746(2) ?
Cl2 C2 1.740(2) yes
Cl1 C6 1.746(3) yes
C1 C2 1.399(3) ?
C1 C6 1.399(3) ?
C1 C15 1.511(3) yes
C2 C3 1.379(4) ?
C6 C5 1.381(4) ?
C5 C4 1.365(5) ?
C5 H1 0.87(3) ?
C3 C4 1.365(4) ?
C3 H3 0.96(3) ?
C4 H2 0.88(3) ?
C7 C12 1.385(3) ?
C7 C8 1.388(3) ?
C7 C13 1.481(3) yes
C8 C9 1.377(4) ?
C8 H8 0.93(3) ?
C12 C11 1.375(4) ?
C12 H12 0.99(3) ?
C10 C9 1.367(5) ?
C10 C11 1.374(5) ?
C10 H10 0.92(3) ?
C11 H11 0.89(3) ?
C9 H9 0.92(4) ?
C17 C18 1.392(3) ?
C17 C16 1.397(3) ?
C17 C28 1.517(3) ?
C16 C21 1.385(3) ?
C18 C19 1.384(3) ?
C19 C20 1.369(4) ?
C19 H13 0.87(3) ?
C20 C21 1.367(4) ?
C20 H14 0.93(3) ?
C21 H15 0.97(3) ?
C25 C24 1.387(4) ?
C25 C26 1.394(3) ?
C25 C30 1.488(3) ?
C24 C23 1.380(4) ?
C24 H20 0.88(3) ?
C26 C27 1.379(4) ?
C26 H24 0.95(3) ?
C23 C22 1.373(5) ?
C23 H21 0.94(3) ?
C27 C22 1.374(5) ?
C27 H23 0.89(4) ?
C22 H22 1.00(3) ?
C30 O1 1.218(3) ?
C30 C29 1.513(3) ?
C29 C28 1.516(3) ?
C29 H18 0.97(3) ?
C29 H19 0.93(3) ?
C28 O2 1.422(3) ?
C28 H17 0.97(3) ?
C14 C15 1.493(3) yes
C14 C13 1.500(3) yes
C14 H6 1.00(3) ?
C14 H7 1.01(3) ?
C13 O3 1.220(3) yes
C15 O4 1.412(3) yes
C15 H5 1.10(3) ?
O2 H16 0.77(4) ?
O4 H4 0.8200 ?

loop_
_geom_hbond_atom_site_label_D
_geom_hbond_atom_site_label_H
_geom_hbond_atom_site_label_A
_geom_hbond_site_symmetry_A
_geom_hbond_distance_DH
_geom_hbond_distance_HA
_geom_hbond_distance_DA
_geom_hbond_angle_DHA
O4 H4 O3 . 0.82 2.26 2.844(3) 129
O2 H16 O1 . 0.77(4) 2.41(4) 2.990(3) 134(4)
O4 H4 Cl4 2_645 0.82 2.87 3.437(2) 128
O2 H16 O3 3_666 0.77(4) 2.20(4) 2.833(3) 141(4)

loop_
_geom_torsion_atom_site_label_1
_geom_torsion_atom_site_label_2
_geom_torsion_atom_site_label_3
_geom_torsion_atom_site_label_4
_geom_torsion
_geom_torsion_publ_flag
C6 C1 C2 C3 -1.0(3) ?
C15 C1 C2 C3 177.4(2) ?
C6 C1 C2 Cl2 178.83(16) yes
C15 C1 C2 Cl2 -2.8(3) ?
C2 C1 C6 C5 0.9(3) ?
C15 C1 C6 C5 -177.4(2) ?
C2 C1 C6 Cl1 -179.19(17) ?
C15 C1 C6 Cl1 2.4(3) ?
C1 C6 C5 C4 -0.4(4) ?
Cl1 C6 C5 C4 179.8(2) ?
C1 C2 C3 C4 0.4(4) ?
Cl2 C2 C3 C4 -179.4(2) ?
C6 C5 C4 C3 -0.3(4) ?
C2 C3 C4 C5 0.2(4) ?
C12 C7 C8 C9 -0.1(4) ?
C13 C7 C8 C9 178.8(2) ?
C8 C7 C12 C11 0.3(4) ?
C13 C7 C12 C11 -178.6(2) ?
C9 C10 C11 C12 0.4(5) ?
C7 C12 C11 C10 -0.5(4) ?
C11 C10 C9 C8 -0.2(5) ?
C7 C8 C9 C10 0.0(5) ?
C18 C17 C16 C21 1.4(3) ?
C28 C17 C16 C21 -177.0(2) ?
C18 C17 C16 Cl3 -179.34(16) ?
C28 C17 C16 Cl3 2.3(3) ?
C16 C17 C18 C19 -1.0(3) ?
C28 C17 C18 C19 177.4(2) ?
C16 C17 C18 Cl4 178.90(16) ?
C28 C17 C18 Cl4 -2.7(3) ?
C17 C18 C19 C20 0.0(4) ?
Cl4 C18 C19 C20 -180.0(2) ?
C18 C19 C20 C21 0.8(4) ?
C19 C20 C21 C16 -0.5(4) ?
C17 C16 C21 C20 -0.7(4) ?
Cl3 C16 C21 C20 180.0(2) ?
C26 C25 C24 C23 -0.7(4) ?
C30 C25 C24 C23 179.7(2) ?
C24 C25 C26 C27 1.0(4) ?
C30 C25 C26 C27 -179.4(3) ?
C25 C24 C23 C22 -0.3(4) ?
C25 C26 C27 C22 -0.3(5) ?
C24 C23 C22 C27 1.0(5) ?
C26 C27 C22 C23 -0.7(5) ?
C24 C25 C30 O1 169.9(2) ?
C26 C25 C30 O1 -9.6(3) ?
C24 C25 C30 C29 -10.7(3) ?
C26 C25 C30 C29 169.8(2) ?
O1 C30 C29 C28 4.4(3) ?
C25 C30 C29 C28 -175.0(2) ?
C30 C29 C28 O2 69.7(3) ?
C30 C29 C28 C17 -167.4(2) ?
C18 C17 C28 O2 -128.7(2) ?
C16 C17 C28 O2 49.6(3) ?
C18 C17 C28 C29 106.4(2) ?
C16 C17 C28 C29 -75.3(3) ?
C12 C7 C13 O3 12.9(4) yes
C8 C7 C13 O3 -166.0(3) yes
C12 C7 C13 C14 -168.1(2) ?
C8 C7 C13 C14 13.0(3) ?
C15 C14 C13 O3 -10.9(4) ?
C15 C14 C13 C7 170.1(2) ?
C13 C14 C15 O4 62.6(3) yes
C13 C14 C15 C1 -172.7(2) ?
C2 C1 C15 O4 59.5(3) yes
C6 C1 C15 O4 -122.3(2) yes
C2 C1 C15 C14 -68.3(3) ?
C6 C1 C15 C14 110.0(3) ?
